data_7131272
loop_
_publ_author_name
'Mi&#x10d;ov&#xe1;, Romana'
'Rajn&#xe1;k, Cyril'
'Titi&#x161;, J&#xe1;n'
'Samo&#x13e;ov&#xe1;, Erika'
'Zalibera, Michal'
'Bie&#x144;ko, Alina'
'Bo&#x10d;a, Roman'

_publ_section_title
;
 Slow magnetic relaxation in two mononuclear Mn(II) complexes not governed
 by the over-barrier Orbach process.
;
_journal_issue 18
_journal_name_full 'Chemical communications (Cambridge, England)'
_journal_page_first 2612
_journal_page_last 2615
_journal_paper_doi 10.1039/d2cc06510j
_journal_volume 59
_journal_year 2023
_chemical_formula_moiety 'C34 H22 Cl2 F12 Mn N2 O4'
_chemical_formula_sum 'C34 H22 Cl2 F12 Mn N2 O4'
_chemical_formula_weight 876.37
_space_group_crystal_system monoclinic
_space_group_IT_number 14
_space_group_name_Hall '-P 2yn'
_space_group_name_H-M_alt 'P 1 21/n 1'
_atom_sites_solution_hydrogens geom
_atom_sites_solution_primary dual
_audit_creation_date 2021-07-09
_audit_creation_method
;
Olex2 1.5-alpha
(compiled 2021.06.29 svn.r12e2184c for OlexSys, GUI svn.r6374)
;
_audit_update_record
;
2022-04-20 deposited with the CCDC.	2023-01-26 downloaded from the CCDC.
;
_cell_angle_alpha 90
_cell_angle_beta 107.613(5)
_cell_angle_gamma 90
_cell_formula_units_Z 2
_cell_length_a 9.0957(12)
_cell_length_b 14.6737(14)
_cell_length_c 14.2674(17)
_cell_measurement_reflns_used 973
_cell_measurement_temperature 100
_cell_measurement_theta_max 23.20
_cell_measurement_theta_min 3.00
_cell_volume 1815.0(4)
_computing_molecular_graphics 'Olex2 1.5-alpha (Dolomanov et al., 2009)'
_computing_publication_material 'Olex2 1.5-alpha (Dolomanov et al., 2009)'
_computing_structure_refinement 'XL  (Sheldrick, 2008)'
_computing_structure_solution 'SHELXT  (Sheldrick, 2015)'
_diffrn_ambient_temperature 100
_diffrn_measured_fraction_theta_full 0.999
_diffrn_measured_fraction_theta_max 0.997
_diffrn_measurement_device_type 'Bruker APEX-II CCD'
_diffrn_measurement_method '\f and \w scans'
_diffrn_radiation_type MoK\a
_diffrn_radiation_wavelength 0.71073
_diffrn_reflns_av_R_equivalents 0.0429
_diffrn_reflns_av_unetI/netI 0.0185
_diffrn_reflns_Laue_measured_fraction_full 0.999
_diffrn_reflns_Laue_measured_fraction_max 0.997
_diffrn_reflns_limit_h_max 11
_diffrn_reflns_limit_h_min -11
_diffrn_reflns_limit_k_max 17
_diffrn_reflns_limit_k_min -17
_diffrn_reflns_limit_l_max 17
_diffrn_reflns_limit_l_min -17
_diffrn_reflns_number 39485
_diffrn_reflns_point_group_measured_fraction_full 0.999
_diffrn_reflns_point_group_measured_fraction_max 0.997
_diffrn_reflns_theta_full 25.242
_diffrn_reflns_theta_max 25.725
_diffrn_reflns_theta_min 2.729
_diffrn_source_current 50.0
_diffrn_source_power 2.5
_diffrn_source_voltage 50.0
_diffrn_standards_number 0
_exptl_absorpt_coefficient_mu 0.614
_exptl_absorpt_correction_T_max 0.643
_exptl_absorpt_correction_T_min 0.6030
_exptl_absorpt_correction_type multi-scan
_exptl_absorpt_process_details
;
SADABS 2016/2: Krause, L., Herbst-Irmer, R., Sheldrick G.M. & Stalke D.,
 J. Appl. Cryst. 48 (2015) 3-10
;
_exptl_crystal_colour orange
_exptl_crystal_colour_primary orange
_exptl_crystal_density_diffrn 1.604
_exptl_crystal_description block
_exptl_crystal_F_000 878
_exptl_crystal_size_max 0.25
_exptl_crystal_size_mid 0.22
_exptl_crystal_size_min 0.2
_refine_diff_density_max 0.255
_refine_diff_density_min -0.278
_refine_diff_density_rms 0.041
_refine_ls_extinction_method none
_refine_ls_goodness_of_fit_ref 1.051
_refine_ls_hydrogen_treatment constr
_refine_ls_matrix_type full
_refine_ls_number_parameters 324
_refine_ls_number_reflns 3443
_refine_ls_number_restraints 162
_refine_ls_restrained_S_all 1.097
_refine_ls_R_factor_all 0.0345
_refine_ls_R_factor_gt 0.0279
_refine_ls_shift/su_max 0.001
_refine_ls_shift/su_mean 0.000
_refine_ls_structure_factor_coef Fsqd
_refine_ls_weighting_details 'w=1/[\s^2^(Fo^2^)+(0.0219P)^2^+1.1438P] where P=(Fo^2^+2Fc^2^)/3'
_refine_ls_weighting_scheme calc
_refine_ls_wR_factor_gt 0.0617
_refine_ls_wR_factor_ref 0.0646
_reflns_Friedel_coverage 0.000
_reflns_number_gt 3026
_reflns_number_total 3443
_reflns_threshold_expression 'I > 2\s(I)'
_cod_data_source_file d2cc06510j2.cif
_cod_data_source_block rajnak_crrm82_01_a
_cod_depositor_comments 'Adding full bibliography for 7131271--7131272.cif.'
_cod_database_code 7131272
_shelx_shelxl_version_number 2018/3
_shelx_space_group_comment
;
The symmetry employed for this shelxl refinement is uniquely defined
by the following loop, which should always be used as a source of
symmetry information in preference to the above space-group names.
They are only intended as comments.
;
_shelx_estimated_absorpt_t_max 0.887
_shelx_estimated_absorpt_t_min 0.862
_olex2_refinement_description
;
1. Fixed Uiso
 At 1.2 times of:
  All C(H) groups, All C(H,H) groups
2. Restrained distances
 F3-C13 \\sim F3A-C13A \\sim F2A-C13A \\sim F1-C13 \\sim F1A-C13A \\sim F2-C13
 with sigma of 0.01
 F1-F2 \\sim F2-F3 \\sim F3-F1 \\sim F1A-F2A \\sim F2A-F3A \\sim F3A-F1A
 with sigma of 0.02
3. Uiso/Uaniso restraints and constraints
Uanis(F1) \\sim Ueq, Uanis(F1A) \\sim Ueq: with sigma of 0.005 and sigma for
terminal atoms of 0.01
4. Rigid body (RIGU) restrains
 C16, C17A, F4A, F5A, F6A
 with sigma for 1-2 distances of 0.002 and sigma for 1-3 distances of 0.002
 C16, C17, F6, F4, F5
 with sigma for 1-2 distances of 0.002 and sigma for 1-3 distances of 0.002
 C14, C13, F1, F2, F3
 with sigma for 1-2 distances of 0.002 and sigma for 1-3 distances of 0.002
 C14, C13A, F1A, F2A, F3A
 with sigma for 1-2 distances of 0.002 and sigma for 1-3 distances of 0.002
5. Others
 Sof(F5A)=Sof(F4A)=Sof(F6A)=Sof(C17A)=1-FVAR(1)
 Sof(C17)=Sof(F4)=Sof(F6)=Sof(F5)=FVAR(1)
 Sof(F1)=Sof(F2)=Sof(F3)=Sof(C13)=1-FVAR(2)
 Sof(F2A)=Sof(F1A)=Sof(F3A)=Sof(C13A)=FVAR(2)
6.a Secondary CH2 refined with riding coordinates:
 C6(H6A,H6B)
6.b Aromatic/amide H refined with riding coordinates:
 C2(H2), C4(H4), C5(H5), C12(H12), C1(H1), C11(H11), C8(H8), C9(H9), C15(H15)
;
_olex2_submission_special_instructions 'No special instructions were received'

loop_
_space_group_symop_operation_xyz
'x, y, z'
'-x+1/2, y+1/2, -z+1/2'
'-x, -y, -z'
'x-1/2, -y-1/2, z-1/2'

loop_
_atom_site_label
_atom_site_type_symbol
_atom_site_fract_x
_atom_site_fract_y
_atom_site_fract_z
_atom_site_U_iso_or_equiv
_atom_site_adp_type
_atom_site_occupancy
_atom_site_site_symmetry_order
_atom_site_calc_flag
_atom_site_refinement_flags_posn
_atom_site_refinement_flags_adp
_atom_site_refinement_flags_occupancy
_atom_site_disorder_assembly
_atom_site_disorder_group
Mn1 Mn 0.500000 1.000000 0.500000 0.01837(9) Uani 1 2 d S . P . .
Cl1 Cl 0.64342(6) 0.29840(4) 0.63949(4) 0.04598(14) Uani 1 1 d . . . . .
O1 O 0.30481(12) 0.95491(8) 0.38077(8) 0.0235(2) Uani 1 1 d . . . . .
O2 O 0.38448(12) 0.93404(7) 0.59384(7) 0.0212(2) Uani 1 1 d . . . . .
N1 N 0.63000(14) 0.87010(9) 0.49598(9) 0.0210(3) Uani 1 1 d . . . . .
C2 C 0.76962(18) 0.77126(11) 0.41936(12) 0.0242(3) Uani 1 1 d . . . . .
H2 H 0.802589 0.758108 0.363676 0.029 Uiso 1 1 calc R U . . .
C3 C 0.80993(17) 0.71383(11) 0.50033(12) 0.0218(3) Uani 1 1 d . . . . .
C10 C 0.72522(19) 0.39334(11) 0.60066(12) 0.0260(4) Uani 1 1 d . . . . .
C4 C 0.75438(19) 0.73588(12) 0.57836(12) 0.0259(4) Uani 1 1 d . . . . .
H4 H 0.776923 0.697794 0.634779 0.031 Uiso 1 1 calc R U . . .
C16 C 0.24974(19) 0.90384(11) 0.56745(12) 0.0247(4) Uani 1 1 d . . . . .
C5 C 0.66664(19) 0.81317(11) 0.57322(12) 0.0252(4) Uani 1 1 d . . . . .
H5 H 0.630015 0.826982 0.627283 0.030 Uiso 1 1 calc R U . . .
C12 C 0.91049(18) 0.51321(11) 0.63375(12) 0.0252(4) Uani 1 1 d . . . . .
H12 H 0.995780 0.543546 0.678034 0.030 Uiso 1 1 calc R U . . .
C7 C 0.84951(18) 0.54630(11) 0.53843(12) 0.0222(3) Uani 1 1 d . . . . .
C1 C 0.68109(19) 0.84784(11) 0.42008(12) 0.0239(3) Uani 1 1 d . . . . .
H1 H 0.655245 0.886534 0.364074 0.029 Uiso 1 1 calc R U . . .
C14 C 0.18200(19) 0.92468(13) 0.38863(12) 0.0299(4) Uani 1 1 d . . . . .
C11 C 0.84916(19) 0.43683(12) 0.66535(12) 0.0268(4) Uani 1 1 d . . . . .
H11 H 0.891903 0.414805 0.730565 0.032 Uiso 1 1 calc R U . . .
C8 C 0.7253(2) 0.50066(12) 0.47498(12) 0.0289(4) Uani 1 1 d . . . . .
H8 H 0.682462 0.522173 0.409559 0.035 Uiso 1 1 calc R U . . .
C9 C 0.6626(2) 0.42423(12) 0.50539(13) 0.0312(4) Uani 1 1 d . . . . .
H9 H 0.577643 0.393464 0.461293 0.037 Uiso 1 1 calc R U . . .
C6 C 0.9125(2) 0.63154(11) 0.50486(13) 0.0283(4) Uani 1 1 d . . . . .
H6A H 0.923744 0.620735 0.438885 0.034 Uiso 1 1 calc R U . . .
H6B H 1.016217 0.644504 0.550647 0.034 Uiso 1 1 calc R U . . .
C15 C 0.1448(2) 0.90021(15) 0.47388(13) 0.0375(5) Uani 1 1 d . . . . .
H15 H 0.042774 0.880189 0.467151 0.045 Uiso 1 1 calc R U . . .
F2A F 0.0526(2) 0.9961(3) 0.23382(19) 0.0664(12) Uani 0.647(6) 1 d D . P A 1
F1A F 0.0819(4) 0.8523(3) 0.2365(3) 0.0893(18) Uani 0.647(6) 1 d D U P A 1
F3A F -0.0877(8) 0.9129(6) 0.2934(7) 0.0394(12) Uani 0.647(6) 1 d D . P A 1
C13A C 0.0537(6) 0.9223(3) 0.2868(3) 0.0327(9) Uani 0.647(6) 1 d D . P A 1
C17 C 0.215(3) 0.8428(16) 0.6580(14) 0.036(2) Uani 0.235(16) 1 d . . P B 1
F4 F 0.0774(19) 0.8266(17) 0.6397(7) 0.065(5) Uani 0.235(16) 1 d . . P B 1
F6 F 0.258(6) 0.916(2) 0.733(3) 0.041(4) Uani 0.235(16) 1 d . . P B 1
F5 F 0.314(3) 0.7786(8) 0.6881(14) 0.071(5) Uani 0.235(16) 1 d . . P B 1
F5A F 0.2626(17) 0.9023(7) 0.7371(8) 0.0349(12) Uani 0.765(16) 1 d . . P B 2
F4A F 0.0402(3) 0.8769(4) 0.63498(19) 0.0486(10) Uani 0.765(16) 1 d . . P B 2
F6A F 0.2208(8) 0.7768(2) 0.6595(2) 0.0547(13) Uani 0.765(16) 1 d . . P B 2
C17A C 0.1946(6) 0.8679(4) 0.6504(4) 0.0292(10) Uani 0.765(16) 1 d . . P B 2
F1 F 0.0922(6) 0.9193(7) 0.2179(3) 0.076(3) Uani 0.353(6) 1 d D U P A 2
F2 F 0.0336(5) 0.8007(3) 0.2839(4) 0.0609(16) Uani 0.353(6) 1 d D . P A 2
F3 F -0.0760(14) 0.9264(10) 0.2926(14) 0.047(3) Uani 0.353(6) 1 d D . P A 2
C13 C 0.0583(11) 0.8894(5) 0.2955(6) 0.0399(18) Uani 0.353(6) 1 d D . P A 2

loop_
_atom_site_aniso_label
_atom_site_aniso_U_11
_atom_site_aniso_U_22
_atom_site_aniso_U_33
_atom_site_aniso_U_23
_atom_site_aniso_U_13
_atom_site_aniso_U_12
Mn1 0.01822(17) 0.01678(17) 0.01980(17) 0.00121(13) 0.00526(13) -0.00002(13)
Cl1 0.0493(3) 0.0376(3) 0.0474(3) 0.0117(2) 0.0091(2) -0.0143(2)
O1 0.0221(6) 0.0259(6) 0.0213(6) 0.0008(5) 0.0047(4) 0.0000(5)
O2 0.0197(5) 0.0223(6) 0.0202(5) 0.0017(4) 0.0041(4) -0.0018(4)
N1 0.0208(7) 0.0197(7) 0.0228(7) -0.0007(5) 0.0069(5) 0.0006(5)
C2 0.0288(8) 0.0230(9) 0.0253(8) -0.0028(7) 0.0149(7) -0.0023(7)
C3 0.0201(8) 0.0178(8) 0.0290(8) -0.0035(6) 0.0098(6) -0.0017(6)
C10 0.0268(9) 0.0222(9) 0.0293(9) 0.0030(7) 0.0090(7) -0.0002(7)
C4 0.0317(9) 0.0237(9) 0.0232(8) 0.0037(7) 0.0097(7) 0.0056(7)
C16 0.0271(9) 0.0250(9) 0.0244(8) -0.0037(7) 0.0113(7) -0.0047(7)
C5 0.0316(9) 0.0251(9) 0.0213(8) 0.0004(7) 0.0117(7) 0.0053(7)
C12 0.0225(8) 0.0263(9) 0.0253(8) -0.0070(7) 0.0049(7) -0.0007(7)
C7 0.0215(8) 0.0198(8) 0.0282(8) -0.0025(7) 0.0118(7) 0.0052(6)
C1 0.0291(9) 0.0213(9) 0.0223(8) 0.0003(7) 0.0094(7) -0.0023(7)
C14 0.0226(8) 0.0435(11) 0.0218(8) -0.0052(7) 0.0040(7) -0.0012(8)
C11 0.0290(9) 0.0309(10) 0.0188(8) 0.0016(7) 0.0046(7) 0.0034(7)
C8 0.0313(9) 0.0293(9) 0.0224(8) 0.0047(7) 0.0025(7) 0.0026(8)
C9 0.0284(9) 0.0304(10) 0.0281(9) -0.0020(7) -0.0014(7) -0.0045(7)
C6 0.0288(9) 0.0234(9) 0.0382(10) 0.0004(7) 0.0183(8) 0.0038(7)
C15 0.0245(9) 0.0638(14) 0.0248(9) -0.0086(9) 0.0084(7) -0.0166(9)
F2A 0.0333(11) 0.111(3) 0.0423(13) 0.0455(15) -0.0081(9) -0.0215(13)
F1A 0.066(2) 0.122(3) 0.052(2) -0.057(2) -0.0225(16) 0.041(2)
F3A 0.0234(16) 0.063(2) 0.027(2) 0.0082(17) 0.0003(13) -0.0143(13)
C13A 0.0236(18) 0.053(2) 0.0200(17) 0.0009(15) 0.0040(12) -0.0020(17)
C17 0.051(5) 0.039(6) 0.023(5) 0.000(4) 0.022(4) -0.017(4)
F4 0.057(5) 0.105(12) 0.038(3) -0.012(5) 0.022(3) -0.047(7)
F6 0.038(6) 0.062(9) 0.026(6) -0.015(7) 0.015(6) -0.008(7)
F5 0.115(11) 0.052(4) 0.069(7) 0.028(4) 0.061(8) 0.022(6)
F5A 0.037(2) 0.049(2) 0.0192(12) -0.0020(12) 0.0085(13) -0.0149(18)
F4A 0.0288(10) 0.088(3) 0.0322(9) -0.0054(13) 0.0139(7) -0.0225(11)
F6A 0.095(3) 0.0309(12) 0.0452(13) 0.0081(9) 0.0318(17) -0.0111(13)
C17A 0.0359(17) 0.026(2) 0.0256(15) -0.0015(14) 0.0094(12) -0.0116(14)
F1 0.051(3) 0.154(7) 0.0196(18) -0.005(3) 0.0071(17) -0.044(4)
F2 0.045(2) 0.065(3) 0.054(3) -0.032(2) -0.0120(19) 0.0012(19)
F3 0.025(4) 0.059(5) 0.046(5) -0.002(3) -0.004(3) 0.004(4)
C13 0.029(3) 0.064(4) 0.027(3) -0.003(3) 0.009(2) -0.002(3)

loop_
_atom_type_symbol
_atom_type_description
_atom_type_scat_dispersion_real
_atom_type_scat_dispersion_imag
_atom_type_scat_source
C C 0.0033 0.0016 'International Tables Vol C Tables 4.2.6.8 and 6.1.1.4'
H H 0.0000 0.0000 'International Tables Vol C Tables 4.2.6.8 and 6.1.1.4'
Cl Cl 0.1484 0.1585 'International Tables Vol C Tables 4.2.6.8 and 6.1.1.4'
F F 0.0171 0.0103 'International Tables Vol C Tables 4.2.6.8 and 6.1.1.4'
Mn Mn 0.3368 0.7283 'International Tables Vol C Tables 4.2.6.8 and 6.1.1.4'
N N 0.0061 0.0033 'International Tables Vol C Tables 4.2.6.8 and 6.1.1.4'
O O 0.0106 0.0060 'International Tables Vol C Tables 4.2.6.8 and 6.1.1.4'

loop_
_geom_angle_atom_site_label_1
_geom_angle_atom_site_label_2
_geom_angle_atom_site_label_3
_geom_angle
_geom_angle_site_symmetry_1
_geom_angle_site_symmetry_3
_geom_angle_publ_flag
O1 Mn1 O1 180.00(6) . 3_676 ?
O1 Mn1 O2 85.01(4) 3_676 3_676 ?
O1 Mn1 O2 95.00(4) . 3_676 ?
O1 Mn1 O2 95.00(4) 3_676 . ?
O1 Mn1 O2 85.00(4) . . ?
O1 Mn1 N1 88.08(4) . 3_676 ?
O1 Mn1 N1 88.08(4) 3_676 . ?
O1 Mn1 N1 91.92(4) 3_676 3_676 ?
O1 Mn1 N1 91.92(4) . . ?
O2 Mn1 O2 180.0 . 3_676 ?
O2 Mn1 N1 90.33(4) . 3_676 ?
O2 Mn1 N1 89.67(4) . . ?
O2 Mn1 N1 90.33(4) 3_676 . ?
O2 Mn1 N1 89.67(4) 3_676 3_676 ?
N1 Mn1 N1 180.0 3_676 . ?
C14 O1 Mn1 126.03(10) . . ?
C16 O2 Mn1 126.00(10) . . ?
C5 N1 Mn1 120.50(10) . . ?
C1 N1 Mn1 122.63(11) . . ?
C1 N1 C5 116.78(14) . . ?
C3 C2 H2 120.2 . . ?
C1 C2 H2 120.2 . . ?
C1 C2 C3 119.66(14) . . ?
C2 C3 C4 117.15(15) . . ?
C2 C3 C6 121.60(14) . . ?
C4 C3 C6 121.24(15) . . ?
C11 C10 Cl1 119.83(13) . . ?
C11 C10 C9 121.13(16) . . ?
C9 C10 Cl1 119.03(13) . . ?
C3 C4 H4 120.2 . . ?
C5 C4 C3 119.59(15) . . ?
C5 C4 H4 120.2 . . ?
O2 C16 C15 129.07(15) . . ?
O2 C16 C17 110.6(8) . . ?
O2 C16 C17A 114.5(2) . . ?
C15 C16 C17 119.1(8) . . ?
C15 C16 C17A 116.4(2) . . ?
N1 C5 C4 123.56(15) . . ?
N1 C5 H5 118.2 . . ?
C4 C5 H5 118.2 . . ?
C7 C12 H12 119.4 . . ?
C11 C12 H12 119.4 . . ?
C11 C12 C7 121.27(15) . . ?
C12 C7 C6 121.38(15) . . ?
C8 C7 C12 118.31(15) . . ?
C8 C7 C6 120.28(15) . . ?
N1 C1 C2 123.23(15) . . ?
N1 C1 H1 118.4 . . ?
C2 C1 H1 118.4 . . ?
O1 C14 C15 129.10(15) . . ?
O1 C14 C13A 111.33(19) . . ?
O1 C14 C13 118.9(3) . . ?
C15 C14 C13A 119.4(2) . . ?
C15 C14 C13 110.8(3) . . ?
C10 C11 C12 118.98(15) . . ?
C10 C11 H11 120.5 . . ?
C12 C11 H11 120.5 . . ?
C7 C8 H8 119.4 . . ?
C9 C8 C7 121.14(15) . . ?
C9 C8 H8 119.4 . . ?
C10 C9 C8 119.16(16) . . ?
C10 C9 H9 120.4 . . ?
C8 C9 H9 120.4 . . ?
C3 C6 H6A 109.1 . . ?
C3 C6 H6B 109.1 . . ?
C7 C6 C3 112.66(13) . . ?
C7 C6 H6A 109.1 . . ?
C7 C6 H6B 109.1 . . ?
H6A C6 H6B 107.8 . . ?
C16 C15 C14 123.19(16) . . ?
C16 C15 H15 118.4 . . ?
C14 C15 H15 118.4 . . ?
F2A C13A C14 112.9(3) . . ?
F2A C13A F1A 107.2(4) . . ?
F2A C13A F3A 106.7(4) . . ?
F1A C13A C14 108.0(3) . . ?
F1A C13A F3A 108.0(5) . . ?
F3A C13A C14 113.8(5) . . ?
F4 C17 C16 110.9(13) . . ?
F4 C17 F6 109(2) . . ?
F4 C17 F5 119.8(18) . . ?
F6 C17 C16 96(2) . . ?
F5 C17 C16 112.1(13) . . ?
F5 C17 F6 107(2) . . ?
F5A C17A C16 115.6(7) . . ?
F5A C17A F4A 106.6(8) . . ?
F5A C17A F6A 105.7(6) . . ?
F4A C17A C16 114.2(3) . . ?
F6A C17A C16 109.1(3) . . ?
F6A C17A F4A 104.7(4) . . ?
F1 C13 C14 108.5(6) . . ?
F1 C13 F2 107.4(7) . . ?
F1 C13 F3 106.6(8) . . ?
F2 C13 C14 119.2(6) . . ?
F2 C13 F3 106.1(9) . . ?
F3 C13 C14 108.3(10) . . ?

loop_
_geom_bond_atom_site_label_1
_geom_bond_atom_site_label_2
_geom_bond_distance
_geom_bond_site_symmetry_2
_geom_bond_publ_flag
Mn1 O1 2.1577(11) . ?
Mn1 O1 2.1577(11) 3_676 ?
Mn1 O2 2.1644(10) . ?
Mn1 O2 2.1644(10) 3_676 ?
Mn1 N1 2.2528(13) 3_676 ?
Mn1 N1 2.2529(13) . ?
Cl1 C10 1.7467(17) . ?
O1 C14 1.238(2) . ?
O2 C16 1.2493(19) . ?
N1 C5 1.342(2) . ?
N1 C1 1.342(2) . ?
C2 H2 0.9500 . ?
C2 C3 1.387(2) . ?
C2 C1 1.384(2) . ?
C3 C4 1.393(2) . ?
C3 C6 1.515(2) . ?
C10 C11 1.378(2) . ?
C10 C9 1.382(2) . ?
C4 H4 0.9500 . ?
C4 C5 1.376(2) . ?
C16 C15 1.388(2) . ?
C16 C17 1.677(18) . ?
C16 C17A 1.513(6) . ?
C5 H5 0.9500 . ?
C12 H12 0.9500 . ?
C12 C7 1.392(2) . ?
C12 C11 1.387(2) . ?
C7 C8 1.388(2) . ?
C7 C6 1.513(2) . ?
C1 H1 0.9500 . ?
C14 C15 1.404(2) . ?
C14 C13A 1.564(5) . ?
C14 C13 1.548(10) . ?
C11 H11 0.9500 . ?
C8 H8 0.9500 . ?
C8 C9 1.386(2) . ?
C9 H9 0.9500 . ?
C6 H6A 0.9900 . ?
C6 H6B 0.9900 . ?
C15 H15 0.9500 . ?
F2A C13A 1.319(4) . ?
F1A C13A 1.321(4) . ?
F3A C13A 1.325(5) . ?
C17 F4 1.23(2) . ?
C17 F6 1.48(4) . ?
C17 F5 1.283(19) . ?
F5A C17A 1.306(13) . ?
F4A C17A 1.361(5) . ?
F6A C17A 1.357(4) . ?
F1 C13 1.311(6) . ?
F2 C13 1.323(6) . ?
F3 C13 1.326(7) . ?

loop_
_geom_torsion_atom_site_label_1
_geom_torsion_atom_site_label_2
_geom_torsion_atom_site_label_3
_geom_torsion_atom_site_label_4
_geom_torsion
_geom_torsion_site_symmetry_1
_geom_torsion_site_symmetry_2
_geom_torsion_site_symmetry_3
_geom_torsion_site_symmetry_4
_geom_torsion_publ_flag
Mn1 O1 C14 C15 -9.7(3) . . . . ?
Mn1 O1 C14 C13A 165.57(18) . . . . ?
Mn1 O1 C14 C13 -175.9(3) . . . . ?
Mn1 O2 C16 C15 3.6(3) . . . . ?
Mn1 O2 C16 C17 170.5(9) . . . . ?
Mn1 O2 C16 C17A -175.3(2) . . . . ?
Mn1 N1 C5 C4 -175.59(13) . . . . ?
Mn1 N1 C1 C2 175.68(12) . . . . ?
Cl1 C10 C11 C12 -178.68(13) . . . . ?
Cl1 C10 C9 C8 178.70(14) . . . . ?
O1 C14 C15 C16 -2.5(4) . . . . ?
O1 C14 C13A F2A -42.2(4) . . . . ?
O1 C14 C13A F1A 76.2(4) . . . . ?
O1 C14 C13A F3A -163.9(5) . . . . ?
O1 C14 C13 F1 -15.8(7) . . . . ?
O1 C14 C13 F2 107.5(5) . . . . ?
O1 C14 C13 F3 -131.2(7) . . . . ?
O2 C16 C15 C14 5.9(3) . . . . ?
O2 C16 C17 F4 168.1(13) . . . . ?
O2 C16 C17 F6 55(2) . . . . ?
O2 C16 C17 F5 -55(2) . . . . ?
O2 C16 C17A F5A 25.2(8) . . . . ?
O2 C16 C17A F4A 149.4(3) . . . . ?
O2 C16 C17A F6A -93.8(5) . . . . ?
C2 C3 C4 C5 -1.5(2) . . . . ?
C2 C3 C6 C7 -132.83(16) . . . . ?
C3 C2 C1 N1 -0.4(2) . . . . ?
C3 C4 C5 N1 0.1(3) . . . . ?
C4 C3 C6 C7 48.3(2) . . . . ?
C5 N1 C1 C2 -1.0(2) . . . . ?
C12 C7 C8 C9 0.2(2) . . . . ?
C12 C7 C6 C3 -103.00(18) . . . . ?
C7 C12 C11 C10 -0.1(2) . . . . ?
C7 C8 C9 C10 0.1(3) . . . . ?
C1 N1 C5 C4 1.2(2) . . . . ?
C1 C2 C3 C4 1.6(2) . . . . ?
C1 C2 C3 C6 -177.25(15) . . . . ?
C11 C10 C9 C8 -0.5(3) . . . . ?
C11 C12 C7 C8 -0.2(2) . . . . ?
C11 C12 C7 C6 177.78(15) . . . . ?
C8 C7 C6 C3 74.96(19) . . . . ?
C9 C10 C11 C12 0.5(3) . . . . ?
C6 C3 C4 C5 177.40(15) . . . . ?
C6 C7 C8 C9 -177.79(15) . . . . ?
C15 C16 C17 F4 -23.6(17) . . . . ?
C15 C16 C17 F6 -136(2) . . . . ?
C15 C16 C17 F5 113.2(16) . . . . ?
C15 C16 C17A F5A -153.9(7) . . . . ?
C15 C16 C17A F4A -29.6(4) . . . . ?
C15 C16 C17A F6A 87.2(4) . . . . ?
C15 C14 C13A F2A 133.6(3) . . . . ?
C15 C14 C13A F1A -108.1(4) . . . . ?
C15 C14 C13A F3A 11.9(6) . . . . ?
C15 C14 C13 F1 175.6(5) . . . . ?
C15 C14 C13 F2 -61.1(7) . . . . ?
C15 C14 C13 F3 60.2(8) . . . . ?
C13A C14 C15 C16 -177.4(2) . . . . ?
C17 C16 C15 C14 -160.1(10) . . . . ?
C17A C16 C15 C14 -175.2(3) . . . . ?
C13 C14 C15 C16 164.7(4) . . . . ?
